data_2241553
loop_
_publ_author_name
'Lundvall, Fredrik'
'Dietzel, Pascal D. C.'
'Fjellv\%ag, Helmer'

_publ_section_title
;
 Crystal structure of dimethyl 4,4'-dimethoxybiphenyl-3,3'-dicarboxylate
;
_journal_issue 3
_journal_name_full 'Acta Crystallographica Section E'
_journal_page_first 328
_journal_page_last 330
_journal_paper_doi 10.1107/S2056989016002449
_journal_volume 72
_journal_year 2016
_chemical_formula_iupac 'C18 H18 O6'
_chemical_formula_moiety 'C18 H18 O6'
_chemical_formula_sum 'C18 H18 O6'
_chemical_formula_weight 330.32
_chemical_name_systematic
;
Dimethyl 4,4'-dimethoxybiphenyl-3,3'-dicarboxylate
;
_space_group_crystal_system monoclinic
_space_group_IT_number 15
_space_group_name_Hall '-C 2yc'
_space_group_name_H-M_alt 'C 1 2/c 1'
_symmetry_space_group_name_Hall '-C 2yc'
_symmetry_space_group_name_H-M 'C 1 2/c 1'
_atom_sites_solution_hydrogens geom
_atom_sites_solution_primary direct
_atom_sites_solution_secondary difmap
_audit_creation_method SHELXL-2014/6
_cell_angle_alpha 90
_cell_angle_beta 115.1000(10)
_cell_angle_gamma 90
_cell_formula_units_Z 4
_cell_length_a 28.5800(14)
_cell_length_b 4.0632(2)
_cell_length_c 14.4806(7)
_cell_measurement_reflns_used 9942
_cell_measurement_temperature 105(2)
_cell_measurement_theta_max 29.08
_cell_measurement_theta_min 2.82
_cell_volume 1522.78(13)
_computing_cell_refinement
;
SAINT (Bruker, 2007)
;
_computing_data_collection
;
APEX2 (Bruker, 2007)
;
_computing_data_reduction
;
SAINT (Bruker, 2007)
;
_computing_molecular_graphics
;
DIAMOND (Brandenburg, 2004) and
<i>ChemBioDraw</i> (Cambridge Soft, 2009)
;
_computing_publication_material
;
publCIF (Westrip, 2010)
;
_computing_structure_refinement
;
SHELXL2014 (Sheldrick, 2015) and WinGX (Farrugia, 2012)
;
_computing_structure_solution
;
SHELXS97 (Sheldrick, 2008)
;
_diffrn_ambient_temperature 105(2)
_diffrn_measured_fraction_theta_full 0.999
_diffrn_measured_fraction_theta_max 0.998
_diffrn_measurement_device_type 'Bruker PHOTON CCD'
_diffrn_measurement_method '\w scans'
_diffrn_radiation_monochromator graphite
_diffrn_radiation_type MoK\a
_diffrn_radiation_wavelength 0.71073
_diffrn_reflns_av_R_equivalents 0.0365
_diffrn_reflns_limit_h_max 38
_diffrn_reflns_limit_h_min -38
_diffrn_reflns_limit_k_max 5
_diffrn_reflns_limit_k_min -5
_diffrn_reflns_limit_l_max 19
_diffrn_reflns_limit_l_min -19
_diffrn_reflns_number 17902
_diffrn_reflns_theta_full 26.000
_diffrn_reflns_theta_max 29.151
_diffrn_reflns_theta_min 2.825
_exptl_absorpt_coefficient_mu 0.109
_exptl_absorpt_correction_T_max 0.7458
_exptl_absorpt_correction_T_min 0.6019
_exptl_absorpt_correction_type multi-scan
_exptl_absorpt_process_details
;
(<i>SADABS</i>; Bruker, 2007)
;
_exptl_crystal_colour colourless
_exptl_crystal_density_diffrn 1.441
_exptl_crystal_density_method 'not measured'
_exptl_crystal_description needle
_exptl_crystal_F_000 696
_exptl_crystal_size_max 0.556
_exptl_crystal_size_mid 0.287
_exptl_crystal_size_min 0.224
_refine_diff_density_max 0.407
_refine_diff_density_min -0.241
_refine_ls_extinction_method none
_refine_ls_goodness_of_fit_ref 1.099
_refine_ls_hydrogen_treatment constr
_refine_ls_matrix_type full
_refine_ls_number_parameters 111
_refine_ls_number_reflns 2053
_refine_ls_number_restraints 0
_refine_ls_restrained_S_all 1.099
_refine_ls_R_factor_all 0.0430
_refine_ls_R_factor_gt 0.0376
_refine_ls_shift/su_max 0.000
_refine_ls_shift/su_mean 0.000
_refine_ls_structure_factor_coef Fsqd
_refine_ls_weighting_details 'w=1/[\s^2^(Fo^2^)+(0.0534P)^2^+1.1903P] where P=(Fo^2^+2Fc^2^)/3'
_refine_ls_weighting_scheme calc
_refine_ls_wR_factor_gt 0.1047
_refine_ls_wR_factor_ref 0.1091
_reflns_number_gt 1819
_reflns_number_total 2053
_reflns_threshold_expression 'I > 2\s(I)'
_cod_data_source_file wm5270sup1.cif
_cod_data_source_block I
_cod_database_code 2241553
_shelx_space_group_comment
;
The symmetry employed for this shelxl refinement is uniquely defined
by the following loop, which should always be used as a source of
symmetry information in preference to the above space-group names.
They are only intended as comments.
;
_shelx_estimated_absorpt_t_min 0.942
_shelx_estimated_absorpt_t_max 0.976
_shelxl_version_number 2014/6

loop_
_space_group_symop_operation_xyz
'x, y, z'
'-x, y, -z+1/2'
'x+1/2, y+1/2, z'
'-x+1/2, y+1/2, -z+1/2'
'-x, -y, -z'
'x, -y, z-1/2'
'-x+1/2, -y+1/2, -z'
'x+1/2, -y+1/2, z-1/2'

loop_
_atom_site_type_symbol
_atom_site_label
_atom_site_fract_x
_atom_site_fract_y
_atom_site_fract_z
_atom_site_U_iso_or_equiv
_atom_site_adp_type
_atom_site_calc_flag
_atom_site_occupancy
C C1 0.22923(4) 0.2306(3) 0.01755(7) 0.0163(2) Uani d 1
C C2 0.17986(4) 0.3583(3) -0.03782(7) 0.0175(2) Uani d 1
H H2 0.1730 0.4703 -0.0998 0.021 Uiso calc 1
C C3 0.14011(4) 0.3300(3) -0.00694(7) 0.0170(2) Uani d 1
C C4 0.14924(4) 0.1625(3) 0.08424(8) 0.0170(2) Uani d 1
C C5 0.19832(4) 0.0299(3) 0.14041(8) 0.0193(2) Uani d 1
H H5 0.2052 -0.0851 0.2020 0.023 Uiso calc 1
C C6 0.23708(4) 0.0637(3) 0.10753(8) 0.0193(2) Uani d 1
H H6 0.2701 -0.0293 0.1473 0.023 Uiso calc 1
C C7 0.09039(4) 0.4858(3) -0.07720(8) 0.0192(2) Uani d 1
C C8 0.01027(4) 0.7077(3) -0.10223(9) 0.0256(3) Uani d 1
H H8A -0.0111 0.7454 -0.0653 0.038 Uiso calc 1
H H8B -0.0086 0.5685 -0.1618 0.038 Uiso calc 1
H H8C 0.0184 0.9191 -0.1246 0.038 Uiso calc 1
C C9 0.11816(5) -0.0599(3) 0.20034(8) 0.0229(2) Uani d 1
H H9A 0.0868 -0.0586 0.2121 0.034 Uiso calc 1
H H9B 0.1470 0.0309 0.2601 0.034 Uiso calc 1
H H9C 0.1262 -0.2863 0.1888 0.034 Uiso calc 1
O O1 0.10999(3) 0.1361(2) 0.11283(6) 0.02064(19) Uani d 1
O O2 0.05778(3) 0.5450(2) -0.03563(6) 0.0232(2) Uani d 1
O O3 0.08127(3) 0.5572(3) -0.16406(7) 0.0354(3) Uani d 1

loop_
_atom_site_aniso_label
_atom_site_aniso_U_11
_atom_site_aniso_U_22
_atom_site_aniso_U_33
_atom_site_aniso_U_12
_atom_site_aniso_U_13
_atom_site_aniso_U_23
C1 0.0173(5) 0.0161(5) 0.0141(4) -0.0009(4) 0.0053(4) -0.0023(4)
C2 0.0182(5) 0.0194(5) 0.0133(4) -0.0012(4) 0.0051(4) -0.0004(4)
C3 0.0162(4) 0.0181(5) 0.0142(4) -0.0010(4) 0.0040(4) -0.0018(4)
C4 0.0187(5) 0.0168(5) 0.0156(4) -0.0020(4) 0.0072(4) -0.0027(4)
C5 0.0216(5) 0.0201(5) 0.0153(4) 0.0013(4) 0.0071(4) 0.0023(4)
C6 0.0186(5) 0.0208(5) 0.0164(5) 0.0025(4) 0.0054(4) 0.0008(4)
C7 0.0165(5) 0.0223(5) 0.0170(5) -0.0015(4) 0.0055(4) 0.0001(4)
C8 0.0185(5) 0.0324(6) 0.0240(5) 0.0064(5) 0.0073(4) 0.0036(5)
C9 0.0288(6) 0.0234(6) 0.0203(5) 0.0022(4) 0.0141(4) 0.0036(4)
O1 0.0207(4) 0.0247(4) 0.0184(4) 0.0013(3) 0.0101(3) 0.0038(3)
O2 0.0193(4) 0.0323(5) 0.0172(4) 0.0060(3) 0.0068(3) 0.0015(3)
O3 0.0223(4) 0.0622(7) 0.0219(4) 0.0115(4) 0.0096(3) 0.0158(4)

loop_
_atom_type_symbol
_atom_type_description
_atom_type_scat_dispersion_real
_atom_type_scat_dispersion_imag
_atom_type_scat_source
C C 0.0033 0.0016 'International Tables Vol C Tables 4.2.6.8 and 6.1.1.4'
H H 0.0000 0.0000 'International Tables Vol C Tables 4.2.6.8 and 6.1.1.4'
O O 0.0106 0.0060 'International Tables Vol C Tables 4.2.6.8 and 6.1.1.4'

loop_
_geom_angle_atom_site_label_1
_geom_angle_atom_site_label_2
_geom_angle_atom_site_label_3
_geom_angle_site_symmetry_3
_geom_angle
C2 C1 C6 . 116.04(9)
C2 C1 C1 7 121.65(11)
C6 C1 C1 7 122.31(11)
C3 C2 C1 . 123.36(9)
C3 C2 H2 . 118.3
C1 C2 H2 . 118.3
C2 C3 C4 . 119.32(9)
C2 C3 C7 . 114.66(9)
C4 C3 C7 . 126.03(9)
O1 C4 C5 . 123.27(9)
O1 C4 C3 . 118.48(9)
C5 C4 C3 . 118.25(10)
C6 C5 C4 . 120.87(10)
C6 C5 H5 . 119.6
C4 C5 H5 . 119.6
C5 C6 C1 . 122.15(10)
C5 C6 H6 . 118.9
C1 C6 H6 . 118.9
O3 C7 O2 . 123.09(10)
O3 C7 C3 . 122.32(10)
O2 C7 C3 . 114.58(9)
O2 C8 H8A . 109.5
O2 C8 H8B . 109.5
H8A C8 H8B . 109.5
O2 C8 H8C . 109.5
H8A C8 H8C . 109.5
H8B C8 H8C . 109.5
O1 C9 H9A . 109.5
O1 C9 H9B . 109.5
H9A C9 H9B . 109.5
O1 C9 H9C . 109.5
H9A C9 H9C . 109.5
H9B C9 H9C . 109.5
C4 O1 C9 . 118.03(8)
C7 O2 C8 . 114.87(9)

loop_
_geom_bond_atom_site_label_1
_geom_bond_atom_site_label_2
_geom_bond_site_symmetry_2
_geom_bond_distance
C1 C2 . 1.3940(14)
C1 C6 . 1.3998(14)
C1 C1 7 1.4846(19)
C2 C3 . 1.3909(14)
C2 H2 . 0.9500
C3 C4 . 1.4080(14)
C3 C7 . 1.4928(14)
C4 O1 . 1.3549(12)
C4 C5 . 1.3971(15)
C5 C6 . 1.3859(15)
C5 H5 . 0.9500
C6 H6 . 0.9500
C7 O3 . 1.2067(14)
C7 O2 . 1.3285(13)
C8 O2 . 1.4490(13)
C8 H8A . 0.9800
C8 H8B . 0.9800
C8 H8C . 0.9800
C9 O1 . 1.4293(13)
C9 H9A . 0.9800
C9 H9B . 0.9800
C9 H9C . 0.9800

loop_
_geom_hbond_atom_site_label_D
_geom_hbond_atom_site_label_H
_geom_hbond_atom_site_label_A
_geom_hbond_site_symmetry_A
_geom_hbond_distance_DH
_geom_hbond_distance_HA
_geom_hbond_distance_DA
_geom_hbond_angle_DHA
C9 H9C O1 1_545 0.98 2.55 3.4759(15) 157.7
C8 H8B O3 2_554 0.98 2.50 3.3407(15) 144.2

loop_
_geom_torsion_atom_site_label_1
_geom_torsion_atom_site_label_2
_geom_torsion_atom_site_label_3
_geom_torsion_atom_site_label_4
_geom_torsion_site_symmetry_1
_geom_torsion_site_symmetry_3
_geom_torsion_site_symmetry_4
_geom_torsion
C6 C1 C2 C3 . . . 0.89(16)
C1 C1 C2 C3 7 . . -179.29(11)
C1 C2 C3 C4 . . . -0.55(16)
C1 C2 C3 C7 . . . 179.71(10)
C2 C3 C4 O1 . . . -179.68(9)
C7 C3 C4 O1 . . . 0.03(16)
C2 C3 C4 C5 . . . -0.08(15)
C7 C3 C4 C5 . . . 179.63(10)
O1 C4 C5 C6 . . . 179.90(10)
C3 C4 C5 C6 . . . 0.32(16)
C4 C5 C6 C1 . . . 0.05(17)
C2 C1 C6 C5 . . . -0.64(16)
C1 C1 C6 C5 7 . . 179.55(12)
C2 C3 C7 O3 . . . 17.33(16)
C4 C3 C7 O3 . . . -162.39(12)
C2 C3 C7 O2 . . . -161.30(10)
C4 C3 C7 O2 . . . 18.97(16)
C5 C4 O1 C9 . . . -5.22(15)
C3 C4 O1 C9 . . . 174.36(10)
O3 C7 O2 C8 . . . -0.89(17)
C3 C7 O2 C8 . . . 177.74(10)
C2 C1 C1 C6 . 7 7 0.2(2)

_cod_database_fobs_code 2241553
